data_7127988
loop_
_publ_author_name
'Duan, Jindian'
'Mao, Yiyang'
'Xian, Anmei'
'Rong, Binsen'
'Xu, Gaochen'
'Li, Zhenjiang'
'Zhao, Lili'
'Zhu, Ning'
'Guo, Kai'

_publ_section_title
;
 Copper-catalyzed regioselective [3+2] annulation of malonate-tethered
 acyl oximes with isatins.
;
_journal_issue 27
_journal_name_full 'Chemical communications (Cambridge, England)'
_journal_page_first 3379
_journal_page_last 3382
_journal_paper_doi 10.1039/d0cc07995b
_journal_volume 57
_journal_year 2021
_chemical_formula_sum 'C21 H17 Cl N2 O6'
_chemical_formula_weight 428.82
_space_group_crystal_system trigonal
_space_group_IT_number 148
_space_group_name_Hall '-R 3'
_space_group_name_H-M_alt 'R -3 :H'
_atom_sites_solution_hydrogens mixed
_audit_creation_method SHELXL-2013
_audit_update_record
;
2021-02-24 deposited with the CCDC.	2021-02-26 downloaded from the CCDC.
;
_cell_angle_alpha 90
_cell_angle_beta 90
_cell_angle_gamma 120
_cell_formula_units_Z 18
_cell_length_a 32.8416(15)
_cell_length_b 32.8416(15)
_cell_length_c 9.7790(5)
_cell_measurement_reflns_used 5772
_cell_measurement_temperature 193(2)
_cell_measurement_theta_max 54.827
_cell_measurement_theta_min 4.405
_cell_volume 9134.3(8)
_computing_cell_refinement 'Bruker SAINT'
_computing_data_collection 'Bruker APEX2'
_computing_data_reduction 'Bruker SAINT'
_computing_molecular_graphics 'Bruker SHELXTL'
_computing_publication_material 'Bruker SHELXTL'
_computing_structure_refinement 'SHELXL-2013 (Sheldrick, 2013)'
_computing_structure_solution 'SHELXS-97 (Sheldrick 2008)'
_diffrn_ambient_temperature 193(2)
_diffrn_measured_fraction_theta_full 0.997
_diffrn_measured_fraction_theta_max 0.996
_diffrn_measurement_device_type 'Bruker APEX-II CCD'
_diffrn_measurement_method '\f and \w scans'
_diffrn_radiation_type MoK\a
_diffrn_radiation_wavelength 0.71073
_diffrn_reflns_av_R_equivalents 0.0720
_diffrn_reflns_av_unetI/netI 0.0656
_diffrn_reflns_Laue_measured_fraction_full 0.997
_diffrn_reflns_Laue_measured_fraction_max 0.996
_diffrn_reflns_limit_h_max 42
_diffrn_reflns_limit_h_min -29
_diffrn_reflns_limit_k_max 37
_diffrn_reflns_limit_k_min -42
_diffrn_reflns_limit_l_max 12
_diffrn_reflns_limit_l_min -12
_diffrn_reflns_number 16997
_diffrn_reflns_point_group_measured_fraction_full 0.997
_diffrn_reflns_point_group_measured_fraction_max 0.996
_diffrn_reflns_theta_full 25.242
_diffrn_reflns_theta_max 27.534
_diffrn_reflns_theta_min 2.528
_exptl_absorpt_coefficient_mu 0.229
_exptl_absorpt_correction_T_max 0.7456
_exptl_absorpt_correction_T_min 0.4538
_exptl_absorpt_correction_type multi-scan
_exptl_absorpt_process_details sadabs
_exptl_crystal_colour colorless
_exptl_crystal_density_diffrn 1.403
_exptl_crystal_description prismatic
_exptl_crystal_F_000 3996
_exptl_crystal_size_max 0.180
_exptl_crystal_size_mid 0.150
_exptl_crystal_size_min 0.120
_refine_diff_density_max 1.040
_refine_diff_density_min -0.327
_refine_diff_density_rms 0.052
_refine_ls_extinction_coef 0.0013(2)
_refine_ls_extinction_expression Fc^*^=kFc[1+0.001xFc^2^\l^3^/sin(2\q)]^-1/4^
_refine_ls_extinction_method SHELXL
_refine_ls_goodness_of_fit_ref 1.017
_refine_ls_hydrogen_treatment mixed
_refine_ls_matrix_type full
_refine_ls_number_parameters 278
_refine_ls_number_reflns 4662
_refine_ls_number_restraints 0
_refine_ls_restrained_S_all 1.017
_refine_ls_R_factor_all 0.0759
_refine_ls_R_factor_gt 0.0510
_refine_ls_shift/su_max 0.001
_refine_ls_shift/su_mean 0.000
_refine_ls_structure_factor_coef Fsqd
_refine_ls_weighting_details 'w=1/[\s^2^(Fo^2^)+(0.0727P)^2^+7.2360P] where P=(Fo^2^+2Fc^2^)/3'
_refine_ls_weighting_scheme calc
_refine_ls_wR_factor_gt 0.1348
_refine_ls_wR_factor_ref 0.1552
_reflns_Friedel_coverage 0.000
_reflns_number_gt 3398
_reflns_number_total 4662
_reflns_threshold_expression 'I > 2\s(I)'
_cod_data_source_file d0cc07995b2.cif
_cod_data_source_block mo_dd19225_0m
_cod_depositor_comments 'Adding full bibliography for 7127988.cif.'
_cod_original_cell_volume 9134.3(10)
_cod_database_code 7127988
_shelx_space_group_comment
; 
The symmetry employed for this shelxl refinement is uniquely defined 
by the following loop, which should always be used as a source of 
symmetry information in preference to the above space-group names. 
They are only intended as comments. 
;
_shelx_estimated_absorpt_t_min 0.960
_shelx_estimated_absorpt_t_max 0.973
_shelxl_version_number 2013-4

loop_
_space_group_symop_operation_xyz
'x, y, z'
'-y, x-y, z'
'-x+y, -x, z'
'x+2/3, y+1/3, z+1/3'
'-y+2/3, x-y+1/3, z+1/3'
'-x+y+2/3, -x+1/3, z+1/3'
'x+1/3, y+2/3, z+2/3'
'-y+1/3, x-y+2/3, z+2/3'
'-x+y+1/3, -x+2/3, z+2/3'
'-x, -y, -z'
'y, -x+y, -z'
'x-y, x, -z'
'-x+2/3, -y+1/3, -z+1/3'
'y+2/3, -x+y+1/3, -z+1/3'
'x-y+2/3, x+1/3, -z+1/3'
'-x+1/3, -y+2/3, -z+2/3'
'y+1/3, -x+y+2/3, -z+2/3'
'x-y+1/3, x+2/3, -z+2/3'

loop_
_atom_site_label
_atom_site_type_symbol
_atom_site_fract_x
_atom_site_fract_y
_atom_site_fract_z
_atom_site_U_iso_or_equiv
_atom_site_adp_type
_atom_site_occupancy
_atom_site_site_symmetry_order
_atom_site_calc_flag
_atom_site_refinement_flags_posn
_atom_site_refinement_flags_adp
_atom_site_refinement_flags_occupancy
_atom_site_disorder_assembly
_atom_site_disorder_group
Cl1 Cl 0.99261(2) 0.69427(2) 0.48336(7) 0.0600(2) Uani 1 1 d . . . . .
O1 O 0.72266(5) 0.45519(6) 0.73076(17) 0.0450(4) Uani 1 1 d . . . . .
O2 O 0.71426(4) 0.49706(5) 0.46910(14) 0.0338(3) Uani 1 1 d . . . . .
O3 O 0.75573(6) 0.59682(6) 0.33428(17) 0.0513(5) Uani 1 1 d . . . . .
O4 O 0.77389(6) 0.58818(6) 0.12179(17) 0.0532(5) Uani 1 1 d . . . . .
O5 O 0.69440(5) 0.49102(6) 0.14629(19) 0.0511(5) Uani 1 1 d . . . . .
O6 O 0.73623(6) 0.45578(5) 0.18457(19) 0.0496(5) Uani 1 1 d . . . . .
N1 N 0.66205(7) 0.46938(7) 0.7740(2) 0.0401(5) Uani 1 1 d . . . . .
N2 N 0.76248(6) 0.55358(6) 0.62829(17) 0.0323(4) Uani 1 1 d . . . . .
C1 C 0.64611(7) 0.49895(7) 0.7218(2) 0.0338(5) Uani 1 1 d . . . . .
C2 C 0.60677(7) 0.50115(8) 0.7593(2) 0.0392(5) Uani 1 1 d . . . . .
H2 H 0.5862 0.4815 0.8291 0.047 Uiso 1 1 calc R U . . .
C3 C 0.59853(8) 0.53326(8) 0.6909(2) 0.0416(5) Uani 1 1 d . . . . .
H3 H 0.5716 0.5355 0.7140 0.050 Uiso 1 1 calc R U . . .
C4 C 0.62842(8) 0.56216(8) 0.5898(2) 0.0405(5) Uani 1 1 d . . . . .
H4 H 0.6219 0.5839 0.5447 0.049 Uiso 1 1 calc R U . . .
C5 C 0.66821(7) 0.55955(7) 0.5538(2) 0.0357(5) Uani 1 1 d . . . . .
H5 H 0.6891 0.5795 0.4849 0.043 Uiso 1 1 calc R U . . .
C6 C 0.67657(7) 0.52756(7) 0.6199(2) 0.0310(4) Uani 1 1 d . . . . .
C7 C 0.71472(7) 0.51561(7) 0.6022(2) 0.0314(4) Uani 1 1 d . . . . .
C8 C 0.70118(7) 0.47613(7) 0.7106(2) 0.0357(5) Uani 1 1 d . . . . .
C9 C 0.76186(6) 0.51586(7) 0.4260(2) 0.0294(4) Uani 1 1 d . . . . .
H9 H 0.7708 0.4910 0.4347 0.035 Uiso 1 1 calc R U . . .
C10 C 0.78850(6) 0.55362(7) 0.53173(19) 0.0281(4) Uani 1 1 d . . . . .
C11 C 0.83928(6) 0.58696(7) 0.52461(19) 0.0284(4) Uani 1 1 d . . . . .
C12 C 0.86907(7) 0.57696(7) 0.4499(2) 0.0331(5) Uani 1 1 d . . . . .
H12 H 0.8568 0.5475 0.4047 0.040 Uiso 1 1 calc R U . . .
C13 C 0.91667(7) 0.60962(8) 0.4404(2) 0.0363(5) Uani 1 1 d . . . . .
H13 H 0.9371 0.6025 0.3899 0.044 Uiso 1 1 calc R U . . .
C14 C 0.93398(7) 0.65233(7) 0.5050(2) 0.0356(5) Uani 1 1 d . . . . .
C15 C 0.90546(7) 0.66248(7) 0.5840(2) 0.0395(5) Uani 1 1 d . . . . .
H15 H 0.9181 0.6916 0.6309 0.047 Uiso 1 1 calc R U . . .
C16 C 0.85820(7) 0.62956(7) 0.5938(2) 0.0358(5) Uani 1 1 d . . . . .
H16 H 0.8383 0.6361 0.6487 0.043 Uiso 1 1 calc R U . . .
C17 C 0.76659(7) 0.53123(7) 0.2755(2) 0.0293(4) Uani 1 1 d . . . . .
H17 H 0.7976 0.5367 0.2407 0.035 Uiso 1 1 calc R U . . .
C18 C 0.76421(7) 0.57576(7) 0.2511(2) 0.0337(5) Uani 1 1 d . . . . .
C19 C 0.77006(12) 0.62811(11) 0.0784(3) 0.0742(9) Uani 1 1 d . . . . .
H19A H 0.7820 0.6367 -0.0152 0.111 Uiso 1 1 calc R U . . .
H19B H 0.7886 0.6547 0.1396 0.111 Uiso 1 1 calc R U . . .
H19C H 0.7370 0.6200 0.0812 0.111 Uiso 1 1 calc R U . . .
C20 C 0.72796(7) 0.49116(7) 0.1939(2) 0.0339(5) Uani 1 1 d . . . . .
C21 C 0.70047(10) 0.41449(9) 0.1138(4) 0.0687(9) Uani 1 1 d . . . . .
H21A H 0.6977 0.4228 0.0194 0.103 Uiso 1 1 calc R U . . .
H21B H 0.6702 0.4027 0.1606 0.103 Uiso 1 1 calc R U . . .
H21C H 0.7093 0.3901 0.1136 0.103 Uiso 1 1 calc R U . . .
H1 H 0.6469(9) 0.4487(9) 0.830(3) 0.046(7) Uiso 1 1 d . . . . .

loop_
_atom_site_aniso_label
_atom_site_aniso_U_11
_atom_site_aniso_U_22
_atom_site_aniso_U_33
_atom_site_aniso_U_23
_atom_site_aniso_U_13
_atom_site_aniso_U_12
Cl1 0.0334(3) 0.0563(4) 0.0544(4) -0.0077(3) 0.0055(3) -0.0044(3)
O1 0.0373(8) 0.0518(9) 0.0488(10) 0.0127(8) -0.0013(7) 0.0244(7)
O2 0.0239(7) 0.0378(8) 0.0312(8) -0.0004(6) 0.0020(6) 0.0091(6)
O3 0.0748(12) 0.0457(9) 0.0463(10) 0.0070(8) 0.0126(9) 0.0396(9)
O4 0.0739(12) 0.0627(11) 0.0394(10) 0.0212(8) 0.0173(8) 0.0464(10)
O5 0.0381(9) 0.0559(10) 0.0656(12) -0.0134(9) -0.0168(8) 0.0282(8)
O6 0.0452(9) 0.0405(9) 0.0698(12) -0.0189(8) -0.0190(8) 0.0263(8)
N1 0.0336(9) 0.0490(11) 0.0351(10) 0.0167(9) 0.0083(8) 0.0188(9)
N2 0.0265(8) 0.0382(9) 0.0292(9) 0.0024(7) -0.0011(7) 0.0139(7)
C1 0.0303(10) 0.0398(11) 0.0276(10) 0.0014(8) -0.0015(8) 0.0148(9)
C2 0.0320(11) 0.0479(12) 0.0338(11) 0.0001(10) 0.0065(9) 0.0170(10)
C3 0.0338(11) 0.0492(13) 0.0442(13) -0.0080(10) -0.0012(10) 0.0225(10)
C4 0.0399(12) 0.0434(12) 0.0411(13) -0.0029(10) -0.0063(10) 0.0229(10)
C5 0.0326(10) 0.0376(11) 0.0325(11) 0.0014(9) -0.0025(8) 0.0142(9)
C6 0.0279(10) 0.0369(10) 0.0235(10) 0.0017(8) -0.0013(8) 0.0126(8)
C7 0.0265(9) 0.0378(11) 0.0260(10) 0.0026(8) -0.0003(8) 0.0133(8)
C8 0.0287(10) 0.0424(12) 0.0326(11) 0.0048(9) -0.0011(8) 0.0153(9)
C9 0.0244(9) 0.0285(9) 0.0334(11) 0.0032(8) 0.0010(8) 0.0118(8)
C10 0.0269(9) 0.0302(10) 0.0274(10) 0.0041(8) -0.0003(8) 0.0144(8)
C11 0.0267(9) 0.0305(10) 0.0264(10) 0.0027(8) -0.0024(8) 0.0130(8)
C12 0.0298(10) 0.0307(10) 0.0349(11) -0.0052(8) -0.0026(8) 0.0123(8)
C13 0.0266(10) 0.0438(12) 0.0334(11) -0.0047(9) -0.0004(8) 0.0138(9)
C14 0.0278(10) 0.0360(11) 0.0306(11) 0.0006(9) -0.0020(8) 0.0066(9)
C15 0.0394(12) 0.0288(10) 0.0414(12) -0.0041(9) -0.0008(10) 0.0104(9)
C16 0.0359(11) 0.0323(10) 0.0390(12) -0.0017(9) 0.0021(9) 0.0170(9)
C17 0.0262(9) 0.0328(10) 0.0301(10) 0.0001(8) 0.0015(8) 0.0156(8)
C18 0.0287(10) 0.0396(11) 0.0321(11) 0.0065(9) 0.0041(8) 0.0165(9)
C19 0.094(2) 0.084(2) 0.069(2) 0.0429(17) 0.0256(17) 0.063(2)
C20 0.0300(10) 0.0409(11) 0.0331(11) -0.0020(9) 0.0002(8) 0.0196(9)
C21 0.0562(16) 0.0466(15) 0.101(3) -0.0306(16) -0.0222(16) 0.0237(13)

loop_
_atom_type_symbol
_atom_type_description
_atom_type_scat_dispersion_real
_atom_type_scat_dispersion_imag
_atom_type_scat_source
C C 0.0033 0.0016 'International Tables Vol C Tables 4.2.6.8 and 6.1.1.4'
H H 0.0000 0.0000 'International Tables Vol C Tables 4.2.6.8 and 6.1.1.4'
Cl Cl 0.1484 0.1585 'International Tables Vol C Tables 4.2.6.8 and 6.1.1.4'
N N 0.0061 0.0033 'International Tables Vol C Tables 4.2.6.8 and 6.1.1.4'
O O 0.0106 0.0060 'International Tables Vol C Tables 4.2.6.8 and 6.1.1.4'

loop_
_geom_angle_atom_site_label_1
_geom_angle_atom_site_label_2
_geom_angle_atom_site_label_3
_geom_angle
_geom_angle_site_symmetry_1
_geom_angle_site_symmetry_3
_geom_angle_publ_flag
C9 O2 C7 107.92(14) . . ?
C18 O4 C19 116.5(2) . . ?
C20 O6 C21 115.38(18) . . ?
C8 N1 C1 111.97(18) . . ?
C8 N1 H1 125.4(18) . . ?
C1 N1 H1 122.3(18) . . ?
C10 N2 C7 107.80(16) . . ?
C2 C1 C6 122.1(2) . . ?
C2 C1 N1 128.3(2) . . ?
C6 C1 N1 109.58(18) . . ?
C1 C2 C3 117.1(2) . . ?
C1 C2 H2 121.4 . . ?
C3 C2 H2 121.4 . . ?
C4 C3 C2 121.8(2) . . ?
C4 C3 H3 119.1 . . ?
C2 C3 H3 119.1 . . ?
C3 C4 C5 120.2(2) . . ?
C3 C4 H4 119.9 . . ?
C5 C4 H4 119.9 . . ?
C6 C5 C4 118.6(2) . . ?
C6 C5 H5 120.7 . . ?
C4 C5 H5 120.7 . . ?
C5 C6 C1 120.16(19) . . ?
C5 C6 C7 131.25(18) . . ?
C1 C6 C7 108.58(17) . . ?
O2 C7 N2 107.50(15) . . ?
O2 C7 C6 112.55(15) . . ?
N2 C7 C6 116.02(17) . . ?
O2 C7 C8 109.03(16) . . ?
N2 C7 C8 109.28(15) . . ?
C6 C7 C8 102.21(16) . . ?
O1 C8 N1 127.4(2) . . ?
O1 C8 C7 124.99(19) . . ?
N1 C8 C7 107.64(17) . . ?
O2 C9 C10 102.26(15) . . ?
O2 C9 C17 109.48(15) . . ?
C10 C9 C17 117.57(16) . . ?
O2 C9 H9 109.1 . . ?
C10 C9 H9 109.1 . . ?
C17 C9 H9 109.1 . . ?
N2 C10 C11 123.18(18) . . ?
N2 C10 C9 113.15(16) . . ?
C11 C10 C9 123.67(17) . . ?
C12 C11 C16 118.82(18) . . ?
C12 C11 C10 121.41(17) . . ?
C16 C11 C10 119.77(17) . . ?
C11 C12 C13 120.53(18) . . ?
C11 C12 H12 119.7 . . ?
C13 C12 H12 119.7 . . ?
C14 C13 C12 119.28(19) . . ?
C14 C13 H13 120.4 . . ?
C12 C13 H13 120.4 . . ?
C13 C14 C15 121.32(18) . . ?
C13 C14 Cl1 118.93(16) . . ?
C15 C14 Cl1 119.74(16) . . ?
C14 C15 C16 118.91(19) . . ?
C14 C15 H15 120.5 . . ?
C16 C15 H15 120.5 . . ?
C15 C16 C11 121.03(19) . . ?
C15 C16 H16 119.5 . . ?
C11 C16 H16 119.5 . . ?
C20 C17 C18 109.17(16) . . ?
C20 C17 C9 108.32(16) . . ?
C18 C17 C9 114.83(16) . . ?
C20 C17 H17 108.1 . . ?
C18 C17 H17 108.1 . . ?
C9 C17 H17 108.1 . . ?
O3 C18 O4 124.6(2) . . ?
O3 C18 C17 126.30(19) . . ?
O4 C18 C17 109.11(18) . . ?
O4 C19 H19A 109.5 . . ?
O4 C19 H19B 109.5 . . ?
H19A C19 H19B 109.5 . . ?
O4 C19 H19C 109.5 . . ?
H19A C19 H19C 109.5 . . ?
H19B C19 H19C 109.5 . . ?
O5 C20 O6 124.4(2) . . ?
O5 C20 C17 125.26(19) . . ?
O6 C20 C17 110.37(16) . . ?
O6 C21 H21A 109.5 . . ?
O6 C21 H21B 109.5 . . ?
H21A C21 H21B 109.5 . . ?
O6 C21 H21C 109.5 . . ?
H21A C21 H21C 109.5 . . ?
H21B C21 H21C 109.5 . . ?

loop_
_geom_bond_atom_site_label_1
_geom_bond_atom_site_label_2
_geom_bond_distance
_geom_bond_site_symmetry_2
_geom_bond_publ_flag
Cl1 C14 1.731(2) . ?
O1 C8 1.223(2) . ?
O2 C9 1.427(2) . ?
O2 C7 1.434(2) . ?
O3 C18 1.187(3) . ?
O4 C18 1.318(2) . ?
O4 C19 1.442(3) . ?
O5 C20 1.194(2) . ?
O6 C20 1.322(2) . ?
O6 C21 1.451(3) . ?
N1 C8 1.342(3) . ?
N1 C1 1.409(3) . ?
N1 H1 0.82(3) . ?
N2 C10 1.273(2) . ?
N2 C7 1.457(2) . ?
C1 C2 1.379(3) . ?
C1 C6 1.392(3) . ?
C2 C3 1.385(3) . ?
C2 H2 0.9500 . ?
C3 C4 1.382(3) . ?
C3 H3 0.9500 . ?
C4 C5 1.397(3) . ?
C4 H4 0.9500 . ?
C5 C6 1.373(3) . ?
C5 H5 0.9500 . ?
C6 C7 1.498(3) . ?
C7 C8 1.557(3) . ?
C9 C10 1.512(3) . ?
C9 C17 1.539(3) . ?
C9 H9 1.0000 . ?
C10 C11 1.469(3) . ?
C11 C12 1.386(3) . ?
C11 C16 1.390(3) . ?
C12 C13 1.388(3) . ?
C12 H12 0.9500 . ?
C13 C14 1.375(3) . ?
C13 H13 0.9500 . ?
C14 C15 1.378(3) . ?
C15 C16 1.382(3) . ?
C15 H15 0.9500 . ?
C16 H16 0.9500 . ?
C17 C20 1.519(3) . ?
C17 C18 1.522(3) . ?
C17 H17 1.0000 . ?
C19 H19A 0.9800 . ?
C19 H19B 0.9800 . ?
C19 H19C 0.9800 . ?
C21 H21A 0.9800 . ?
C21 H21B 0.9800 . ?
C21 H21C 0.9800 . ?

loop_
_geom_hbond_atom_site_label_D
_geom_hbond_atom_site_label_H
_geom_hbond_atom_site_label_A
_geom_hbond_distance_DH
_geom_hbond_distance_HA
_geom_hbond_distance_DA
_geom_hbond_angle_DHA
_geom_hbond_site_symmetry_A
N1 H1 O1 0.82(3) 2.05(3) 2.860(2) 168(3) 18_546
C9 H9 O5 1.00 2.50 3.404(3) 151.0 17
C2 H2 N2 0.95 2.60 3.538(3) 170.7 18_546
N1 H1 O1 0.82(3) 2.05(3) 2.860(2) 168(3) 18_546
C9 H9 O5 1.00 2.50 3.404(3) 151.0 17
C2 H2 N2 0.95 2.60 3.538(3) 170.7 18_546
C2 H2 N2 0.95 2.60 3.538(3) 170.7 18_546
C9 H9 O5 1.00 2.50 3.404(3) 151.0 17
N1 H1 O1 0.82(3) 2.05(3) 2.860(2) 168(3) 18_546

loop_
_geom_torsion_atom_site_label_1
_geom_torsion_atom_site_label_2
_geom_torsion_atom_site_label_3
_geom_torsion_atom_site_label_4
_geom_torsion
_geom_torsion_site_symmetry_1
_geom_torsion_site_symmetry_2
_geom_torsion_site_symmetry_3
_geom_torsion_site_symmetry_4
_geom_torsion_publ_flag
C8 N1 C1 C2 178.4(2) . . . . ?
C8 N1 C1 C6 -1.1(3) . . . . ?
C6 C1 C2 C3 0.1(3) . . . . ?
N1 C1 C2 C3 -179.4(2) . . . . ?
C1 C2 C3 C4 -0.4(3) . . . . ?
C2 C3 C4 C5 0.1(3) . . . . ?
C3 C4 C5 C6 0.6(3) . . . . ?
C4 C5 C6 C1 -0.9(3) . . . . ?
C4 C5 C6 C7 178.2(2) . . . . ?
C2 C1 C6 C5 0.6(3) . . . . ?
N1 C1 C6 C5 -179.91(19) . . . . ?
C2 C1 C6 C7 -178.67(19) . . . . ?
N1 C1 C6 C7 0.9(2) . . . . ?
C9 O2 C7 N2 11.85(19) . . . . ?
C9 O2 C7 C6 140.82(16) . . . . ?
C9 O2 C7 C8 -106.51(17) . . . . ?
C10 N2 C7 O2 -7.6(2) . . . . ?
C10 N2 C7 C6 -134.53(18) . . . . ?
C10 N2 C7 C8 110.63(18) . . . . ?
C5 C6 C7 O2 -62.7(3) . . . . ?
C1 C6 C7 O2 116.44(18) . . . . ?
C5 C6 C7 N2 61.7(3) . . . . ?
C1 C6 C7 N2 -119.16(19) . . . . ?
C5 C6 C7 C8 -179.5(2) . . . . ?
C1 C6 C7 C8 -0.4(2) . . . . ?
C1 N1 C8 O1 -178.3(2) . . . . ?
C1 N1 C8 C7 0.8(2) . . . . ?
O2 C7 C8 O1 59.5(3) . . . . ?
N2 C7 C8 O1 -57.7(3) . . . . ?
C6 C7 C8 O1 178.8(2) . . . . ?
O2 C7 C8 N1 -119.57(18) . . . . ?
N2 C7 C8 N1 123.20(19) . . . . ?
C6 C7 C8 N1 -0.3(2) . . . . ?
C7 O2 C9 C10 -10.90(18) . . . . ?
C7 O2 C9 C17 -136.30(16) . . . . ?
C7 N2 C10 C11 -179.32(17) . . . . ?
C7 N2 C10 C9 0.5(2) . . . . ?
O2 C9 C10 N2 6.7(2) . . . . ?
C17 C9 C10 N2 126.56(18) . . . . ?
O2 C9 C10 C11 -173.54(16) . . . . ?
C17 C9 C10 C11 -53.6(2) . . . . ?
N2 C10 C11 C12 157.3(2) . . . . ?
C9 C10 C11 C12 -22.5(3) . . . . ?
N2 C10 C11 C16 -22.8(3) . . . . ?
C9 C10 C11 C16 157.42(19) . . . . ?
C16 C11 C12 C13 -2.2(3) . . . . ?
C10 C11 C12 C13 177.68(18) . . . . ?
C11 C12 C13 C14 -0.7(3) . . . . ?
C12 C13 C14 C15 3.1(3) . . . . ?
C12 C13 C14 Cl1 -175.81(16) . . . . ?
C13 C14 C15 C16 -2.4(3) . . . . ?
Cl1 C14 C15 C16 176.42(17) . . . . ?
C14 C15 C16 C11 -0.6(3) . . . . ?
C12 C11 C16 C15 2.9(3) . . . . ?
C10 C11 C16 C15 -177.05(19) . . . . ?
O2 C9 C17 C20 -49.3(2) . . . . ?
C10 C9 C17 C20 -165.28(16) . . . . ?
O2 C9 C17 C18 73.0(2) . . . . ?
C10 C9 C17 C18 -43.0(2) . . . . ?
C19 O4 C18 O3 -5.1(4) . . . . ?
C19 O4 C18 C17 175.9(2) . . . . ?
C20 C17 C18 O3 115.9(2) . . . . ?
C9 C17 C18 O3 -5.9(3) . . . . ?
C20 C17 C18 O4 -65.1(2) . . . . ?
C9 C17 C18 O4 173.03(17) . . . . ?
C21 O6 C20 O5 -1.6(4) . . . . ?
C21 O6 C20 C17 177.4(2) . . . . ?
C18 C17 C20 O5 -17.0(3) . . . . ?
C9 C17 C20 O5 108.7(2) . . . . ?
C18 C17 C20 O6 164.02(17) . . . . ?
C9 C17 C20 O6 -70.3(2) . . . . ?
